data_2229846
loop_
_publ_author_name
'Arshad, Afsheen'
'Osman, Hasnah'
'Lam, Chan Kit'
'Hemamalini, Madhukar'
'Fun, Hoong-Kun'

_publ_section_title
;
 (<i>E</i>)-6-Bromo-3-{2-[2-(2-chlorobenzylidene)hydrazinyl]thiazol-5-yl}-2<i>H</i>-chromen-2-one
 dimethyl sulfoxide monosolvate
;
_journal_coeditor_code SJ5124
_journal_issue 4
_journal_name_full 'Acta Crystallographica Section E'
_journal_page_first o1009
_journal_page_last o1010
_journal_paper_doi 10.1107/S1600536811011160
_journal_volume 67
_journal_year 2011
_chemical_formula_iupac 'C19 H11 Br Cl N3 O2 S, C2 H6 O S'
_chemical_formula_moiety 'C19 H11 Br Cl N3 O2 S, C2 H6 O S'
_chemical_formula_sum 'C21 H17 Br Cl N3 O3 S2'
_chemical_formula_weight 538.86
_chemical_name_systematic
;
(<i>E</i>)-6-Bromo-3-{2-[2-(2-chlorobenzylidene)hydrazinyl]thiazol-5-yl}-
2<i>H</i>-chromen-2-one dimethyl sulfoxide monosolvate
;
_space_group_IT_number 14
_symmetry_cell_setting monoclinic
_symmetry_space_group_name_Hall '-P 2ybc'
_symmetry_space_group_name_H-M 'P 1 21/c 1'
_atom_sites_solution_hydrogens geom
_atom_sites_solution_primary direct
_atom_sites_solution_secondary difmap
_audit_creation_method SHELXL-97
_cell_angle_alpha 90.00
_cell_angle_beta 90.684(2)
_cell_angle_gamma 90.00
_cell_formula_units_Z 4
_cell_length_a 6.5806(4)
_cell_length_b 15.7789(9)
_cell_length_c 20.9378(13)
_cell_measurement_reflns_used 9665
_cell_measurement_temperature 100.00(10)
_cell_measurement_theta_max 29.94
_cell_measurement_theta_min 2.76
_cell_volume 2173.9(2)
_computing_cell_refinement 'SAINT (Bruker, 2009)'
_computing_data_collection 'APEX2 (Bruker, 2009)'
_computing_data_reduction 'SAINT (Bruker, 2009)'
_computing_molecular_graphics 'SHELXTL (Sheldrick, 2008)'
_computing_publication_material 'SHELXTL (Sheldrick, 2008) and PLATON (Spek, 2009)'
_computing_structure_refinement 'SHELXTL (Sheldrick, 2008)'
_computing_structure_solution 'SHELXTL (Sheldrick, 2008)'
_diffrn_ambient_temperature 100.00(10)
_diffrn_measured_fraction_theta_full 0.995
_diffrn_measured_fraction_theta_max 0.995
_diffrn_measurement_device_type
;
Bruker APEXII DUO CCD area-detector diffractometer
;
_diffrn_measurement_method '\f and \w scans'
_diffrn_radiation_monochromator graphite
_diffrn_radiation_source 'fine-focus sealed tube'
_diffrn_radiation_type MoK\a
_diffrn_radiation_wavelength 0.71073
_diffrn_reflns_av_R_equivalents 0.0590
_diffrn_reflns_av_sigmaI/netI 0.0434
_diffrn_reflns_limit_h_max 9
_diffrn_reflns_limit_h_min -9
_diffrn_reflns_limit_k_max 22
_diffrn_reflns_limit_k_min -22
_diffrn_reflns_limit_l_max 28
_diffrn_reflns_limit_l_min -29
_diffrn_reflns_number 37791
_diffrn_reflns_theta_full 30.13
_diffrn_reflns_theta_max 30.13
_diffrn_reflns_theta_min 1.62
_diffrn_standards_number 0
_exptl_absorpt_coefficient_mu 2.236
_exptl_absorpt_correction_T_max 0.8701
_exptl_absorpt_correction_T_min 0.4059
_exptl_absorpt_correction_type multi-scan
_exptl_absorpt_process_details '(SADABS; Bruker, 2009)'
_exptl_crystal_colour yellow
_exptl_crystal_density_diffrn 1.646
_exptl_crystal_density_method 'not measured'
_exptl_crystal_description needle
_exptl_crystal_F_000 1088
_exptl_crystal_size_max 0.49
_exptl_crystal_size_mid 0.09
_exptl_crystal_size_min 0.06
_refine_diff_density_max 0.594
_refine_diff_density_min -0.860
_refine_ls_extinction_method none
_refine_ls_goodness_of_fit_ref 1.004
_refine_ls_hydrogen_treatment mixed
_refine_ls_matrix_type full
_refine_ls_number_parameters 290
_refine_ls_number_reflns 6392
_refine_ls_number_restraints 0
_refine_ls_restrained_S_all 1.004
_refine_ls_R_factor_all 0.0509
_refine_ls_R_factor_gt 0.0321
_refine_ls_shift/su_max 0.002
_refine_ls_shift/su_mean <0.001
_refine_ls_structure_factor_coef Fsqd
_refine_ls_weighting_details 'calc w=1/[\s^2^(Fo^2^)+(0.0237P)^2^+1.8103P] where P=(Fo^2^+2Fc^2^)/3'
_refine_ls_weighting_scheme calc
_refine_ls_wR_factor_gt 0.0623
_refine_ls_wR_factor_ref 0.0688
_reflns_number_gt 5013
_reflns_number_total 6392
_reflns_threshold_expression I>2\s(I)
_cod_data_source_file sj5124.cif
_cod_data_source_block I
_cod_original_sg_symbol_H-M 'P 21/c'
_cod_database_code 2229846
_cod_database_fobs_code 2229846

loop_
_symmetry_equiv_pos_as_xyz
'x, y, z'
'-x, y+1/2, -z+1/2'
'-x, -y, -z'
'x, -y-1/2, z-1/2'

loop_
_atom_site_type_symbol
_atom_site_label
_atom_site_fract_x
_atom_site_fract_y
_atom_site_fract_z
_atom_site_U_iso_or_equiv
_atom_site_adp_type
_atom_site_calc_flag
_atom_site_refinement_flags
_atom_site_occupancy
_atom_site_disorder_assembly
_atom_site_disorder_group
Br Br1 1.24046(3) 0.503519(12) 0.413433(9) 0.02077(6) Uani d . 1 . .
S S1 0.06464(7) 0.92776(3) 0.44296(2) 0.01447(9) Uani d . 1 . .
Cl Cl1 -0.43250(7) 0.82410(3) 0.14834(2) 0.01568(9) Uani d . 1 . .
S S2 0.19587(8) 0.69303(3) 0.22076(2) 0.01861(10) Uani d . 1 . .
O O1 0.85351(19) 0.78959(8) 0.55746(6) 0.0141(3) Uani d . 1 . .
O O2 0.6219(2) 0.88767(8) 0.57238(6) 0.0178(3) Uani d . 1 . .
O O3 0.0131(2) 0.67996(9) 0.26280(7) 0.0221(3) Uani d . 1 . .
N N1 0.2804(2) 0.79823(9) 0.40883(7) 0.0124(3) Uani d . 1 . .
N N2 -0.0151(2) 0.81708(10) 0.34770(8) 0.0151(3) Uani d . 1 . .
N N3 -0.1775(2) 0.86848(9) 0.33469(7) 0.0140(3) Uani d . 1 . .
C C1 0.6516(3) 0.73061(11) 0.44975(8) 0.0134(3) Uani d . 1 . .
H H1A 0.5825 0.7093 0.4142 0.016 Uiso calc R 1 . .
C C2 0.8397(3) 0.69208(11) 0.46917(8) 0.0131(3) Uani d . 1 . .
C C3 0.9315(3) 0.62551(11) 0.43607(9) 0.0151(4) Uani d . 1 . .
H H3A 0.8693 0.6027 0.3998 0.018 Uiso calc R 1 . .
C C4 1.1151(3) 0.59407(11) 0.45784(9) 0.0154(4) Uani d . 1 . .
C C5 1.2114(3) 0.62663(12) 0.51219(9) 0.0160(4) Uani d . 1 . .
H H5A 1.3353 0.6045 0.5260 0.019 Uiso calc R 1 . .
C C6 1.1216(3) 0.69197(11) 0.54534(9) 0.0155(4) Uani d . 1 . .
H H6A 1.1836 0.7141 0.5818 0.019 Uiso calc R 1 . .
C C7 0.9373(3) 0.72427(11) 0.52342(8) 0.0130(3) Uani d . 1 . .
C C8 0.6760(3) 0.82992(11) 0.53893(8) 0.0126(3) Uani d . 1 . .
C C9 0.5713(3) 0.79729(11) 0.48163(8) 0.0127(3) Uani d . 1 . .
C C10 0.3801(3) 0.83652(11) 0.46033(8) 0.0123(3) Uani d . 1 . .
C C11 0.2874(3) 0.90653(11) 0.48441(9) 0.0146(3) Uani d . 1 . .
C C12 0.1142(3) 0.83956(11) 0.39565(8) 0.0129(3) Uani d . 1 . .
C C13 -0.2802(3) 0.84836(11) 0.28434(8) 0.0135(3) Uani d . 1 . .
H H13A -0.2395 0.8028 0.2594 0.016 Uiso calc R 1 . .
C C14 -0.4611(3) 0.89708(10) 0.26614(8) 0.0119(3) Uani d . 1 . .
C C15 -0.5571(3) 0.95147(11) 0.30911(8) 0.0140(3) Uani d . 1 . .
H H15A -0.5063 0.9561 0.3506 0.017 Uiso calc R 1 . .
C C16 -0.7256(3) 0.99838(11) 0.29128(9) 0.0165(4) Uani d . 1 . .
H H16A -0.7852 1.0351 0.3204 0.020 Uiso calc R 1 . .
C C17 -0.8065(3) 0.99079(11) 0.22969(9) 0.0174(4) Uani d . 1 . .
H H17A -0.9203 1.0222 0.2177 0.021 Uiso calc R 1 . .
C C18 -0.7171(3) 0.93639(11) 0.18634(9) 0.0159(4) Uani d . 1 . .
H H18A -0.7713 0.9305 0.1454 0.019 Uiso calc R 1 . .
C C19 -0.5458(3) 0.89069(10) 0.20465(8) 0.0124(3) Uani d . 1 . .
C C20 0.1935(3) 0.60863(12) 0.16416(9) 0.0197(4) Uani d . 1 . .
H H20A 0.0794 0.6153 0.1356 0.030 Uiso calc R 1 . .
H H20B 0.1828 0.5555 0.1862 0.030 Uiso calc R 1 . .
H H20C 0.3170 0.6097 0.1402 0.030 Uiso calc R 1 . .
C C21 0.4090(3) 0.66012(13) 0.26810(10) 0.0248(4) Uani d . 1 . .
H H21A 0.4260 0.6980 0.3036 0.037 Uiso calc R 1 . .
H H21B 0.5291 0.6610 0.2426 0.037 Uiso calc R 1 . .
H H21C 0.3864 0.6037 0.2836 0.037 Uiso calc R 1 . .
H H11 0.337(4) 0.9398(15) 0.5171(11) 0.028(6) Uiso d . 1 . .
H H1N1 0.009(4) 0.7740(15) 0.3243(11) 0.025(6) Uiso d . 1 . .

loop_
_atom_site_aniso_label
_atom_site_aniso_U_11
_atom_site_aniso_U_22
_atom_site_aniso_U_33
_atom_site_aniso_U_12
_atom_site_aniso_U_13
_atom_site_aniso_U_23
Br1 0.01991(10) 0.02102(9) 0.02135(10) 0.00864(8) -0.00087(7) -0.00287(8)
S1 0.0134(2) 0.01564(19) 0.0143(2) 0.00403(17) -0.00280(17) -0.00214(16)
Cl1 0.0156(2) 0.01753(19) 0.01388(19) 0.00135(17) -0.00127(16) -0.00306(15)
S2 0.0189(2) 0.01360(19) 0.0234(2) -0.00134(18) 0.00188(19) 0.00019(17)
O1 0.0126(6) 0.0165(6) 0.0132(6) 0.0020(5) -0.0029(5) -0.0014(5)
O2 0.0173(7) 0.0198(6) 0.0162(6) 0.0021(5) -0.0036(5) -0.0055(5)
O3 0.0189(7) 0.0204(7) 0.0271(8) -0.0024(6) 0.0065(6) -0.0067(6)
N1 0.0112(7) 0.0138(7) 0.0121(7) 0.0003(6) -0.0023(6) -0.0013(5)
N2 0.0135(7) 0.0161(7) 0.0157(7) 0.0036(6) -0.0049(6) -0.0032(6)
N3 0.0109(7) 0.0161(7) 0.0149(7) 0.0021(6) -0.0014(6) 0.0019(6)
C1 0.0133(8) 0.0157(8) 0.0111(8) -0.0001(7) -0.0035(7) -0.0002(6)
C2 0.0110(8) 0.0149(8) 0.0134(8) -0.0003(7) -0.0014(7) 0.0007(6)
C3 0.0139(9) 0.0170(8) 0.0145(8) 0.0017(7) -0.0028(7) -0.0008(7)
C4 0.0153(9) 0.0145(8) 0.0164(9) 0.0031(7) 0.0011(7) -0.0002(7)
C5 0.0125(8) 0.0189(8) 0.0166(9) 0.0025(7) -0.0028(7) 0.0038(7)
C6 0.0146(9) 0.0183(8) 0.0136(8) -0.0008(7) -0.0031(7) 0.0017(7)
C7 0.0126(8) 0.0135(8) 0.0128(8) 0.0000(7) -0.0004(7) -0.0004(6)
C8 0.0104(8) 0.0151(8) 0.0123(8) -0.0010(7) -0.0004(6) 0.0014(6)
C9 0.0110(8) 0.0150(8) 0.0120(8) -0.0016(7) -0.0019(7) 0.0016(6)
C10 0.0103(8) 0.0147(8) 0.0117(8) 0.0000(7) -0.0017(6) 0.0010(6)
C11 0.0128(8) 0.0162(8) 0.0147(8) 0.0009(7) -0.0038(7) -0.0002(7)
C12 0.0136(8) 0.0125(7) 0.0125(8) -0.0001(7) 0.0002(7) 0.0005(6)
C13 0.0123(8) 0.0135(8) 0.0146(8) 0.0010(7) -0.0017(7) -0.0004(6)
C14 0.0103(8) 0.0125(7) 0.0129(8) -0.0014(6) -0.0013(6) 0.0010(6)
C15 0.0123(8) 0.0168(8) 0.0128(8) -0.0018(7) -0.0015(7) 0.0013(7)
C16 0.0159(9) 0.0165(8) 0.0172(8) 0.0010(7) -0.0001(7) -0.0018(7)
C17 0.0151(9) 0.0181(8) 0.0189(9) 0.0032(7) -0.0022(7) 0.0015(7)
C18 0.0154(9) 0.0178(8) 0.0144(8) 0.0004(7) -0.0043(7) 0.0006(7)
C19 0.0123(8) 0.0115(7) 0.0134(8) -0.0011(6) -0.0002(7) -0.0009(6)
C20 0.0185(9) 0.0228(9) 0.0179(9) 0.0006(8) 0.0018(8) -0.0019(7)
C21 0.0217(10) 0.0269(10) 0.0257(10) -0.0002(9) -0.0036(8) -0.0055(8)

loop_
_atom_type_symbol
_atom_type_description
_atom_type_scat_dispersion_real
_atom_type_scat_dispersion_imag
_atom_type_scat_source
C C 0.0033 0.0016 'International Tables Vol C Tables 4.2.6.8 and 6.1.1.4'
H H 0.0000 0.0000 'International Tables Vol C Tables 4.2.6.8 and 6.1.1.4'
N N 0.0061 0.0033 'International Tables Vol C Tables 4.2.6.8 and 6.1.1.4'
O O 0.0106 0.0060 'International Tables Vol C Tables 4.2.6.8 and 6.1.1.4'
S S 0.1246 0.1234 'International Tables Vol C Tables 4.2.6.8 and 6.1.1.4'
Cl Cl 0.1484 0.1585 'International Tables Vol C Tables 4.2.6.8 and 6.1.1.4'
Br Br -0.2901 2.4595 'International Tables Vol C Tables 4.2.6.8 and 6.1.1.4'

loop_
_geom_angle_atom_site_label_1
_geom_angle_atom_site_label_2
_geom_angle_atom_site_label_3
_geom_angle_site_symmetry_1
_geom_angle_site_symmetry_3
_geom_angle
_geom_angle_publ_flag
C11 S1 C12 . . 88.12(9) ?
O3 S2 C20 . . 106.51(9) ?
O3 S2 C21 . . 105.18(10) ?
C20 S2 C21 . . 98.77(9) ?
C7 O1 C8 . . 122.92(13) ?
C12 N1 C10 . . 109.50(15) ?
C12 N2 N3 . . 118.35(15) ?
C12 N2 H1N1 . . 120.9(16) ?
N3 N2 H1N1 . . 120.6(16) ?
C13 N3 N2 . . 114.80(15) ?
C9 C1 C2 . . 121.96(16) ?
C9 C1 H1A . . 119.0 ?
C2 C1 H1A . . 119.0 ?
C7 C2 C3 . . 118.67(16) ?
C7 C2 C1 . . 117.67(16) ?
C3 C2 C1 . . 123.65(16) ?
C4 C3 C2 . . 119.21(16) ?
C4 C3 H3A . . 120.4 ?
C2 C3 H3A . . 120.4 ?
C3 C4 C5 . . 121.69(17) ?
C3 C4 Br1 . . 119.54(14) ?
C5 C4 Br1 . . 118.76(14) ?
C6 C5 C4 . . 119.52(17) ?
C6 C5 H5A . . 120.2 ?
C4 C5 H5A . . 120.2 ?
C5 C6 C7 . . 119.07(16) ?
C5 C6 H6A . . 120.5 ?
C7 C6 H6A . . 120.5 ?
O1 C7 C6 . . 117.31(15) ?
O1 C7 C2 . . 120.85(15) ?
C6 C7 C2 . . 121.84(17) ?
O2 C8 O1 . . 116.07(15) ?
O2 C8 C9 . . 126.89(16) ?
O1 C8 C9 . . 117.03(15) ?
C1 C9 C10 . . 121.02(15) ?
C1 C9 C8 . . 119.48(16) ?
C10 C9 C8 . . 119.50(16) ?
C11 C10 N1 . . 115.44(15) ?
C11 C10 C9 . . 128.05(16) ?
N1 C10 C9 . . 116.52(15) ?
C10 C11 S1 . . 110.64(13) ?
C10 C11 H11 . . 125.6(15) ?
S1 C11 H11 . . 123.7(15) ?
N1 C12 N2 . . 123.02(16) ?
N1 C12 S1 . . 116.29(13) ?
N2 C12 S1 . . 120.68(13) ?
N3 C13 C14 . . 120.14(16) ?
N3 C13 H13A . . 119.9 ?
C14 C13 H13A . . 119.9 ?
C15 C14 C19 . . 117.24(16) ?
C15 C14 C13 . . 121.77(15) ?
C19 C14 C13 . . 120.99(16) ?
C16 C15 C14 . . 121.46(16) ?
C16 C15 H15A . . 119.3 ?
C14 C15 H15A . . 119.3 ?
C15 C16 C17 . . 120.03(17) ?
C15 C16 H16A . . 120.0 ?
C17 C16 H16A . . 120.0 ?
C18 C17 C16 . . 119.91(17) ?
C18 C17 H17A . . 120.0 ?
C16 C17 H17A . . 120.0 ?
C17 C18 C19 . . 119.39(16) ?
C17 C18 H18A . . 120.3 ?
C19 C18 H18A . . 120.3 ?
C18 C19 C14 . . 121.95(16) ?
C18 C19 Cl1 . . 118.43(13) ?
C14 C19 Cl1 . . 119.61(13) ?
S2 C20 H20A . . 109.5 ?
S2 C20 H20B . . 109.5 ?
H20A C20 H20B . . 109.5 ?
S2 C20 H20C . . 109.5 ?
H20A C20 H20C . . 109.5 ?
H20B C20 H20C . . 109.5 ?
S2 C21 H21A . . 109.5 ?
S2 C21 H21B . . 109.5 ?
H21A C21 H21B . . 109.5 ?
S2 C21 H21C . . 109.5 ?
H21A C21 H21C . . 109.5 ?
H21B C21 H21C . . 109.5 ?

loop_
_geom_bond_atom_site_label_1
_geom_bond_atom_site_label_2
_geom_bond_site_symmetry_2
_geom_bond_distance
_geom_bond_publ_flag
Br1 C4 . 1.8986(18) ?
S1 C11 . 1.7273(18) ?
S1 C12 . 1.7413(18) ?
Cl1 C19 . 1.7524(18) ?
S2 O3 . 1.5130(15) ?
S2 C20 . 1.7826(19) ?
S2 C21 . 1.785(2) ?
O1 C7 . 1.372(2) ?
O1 C8 . 1.382(2) ?
O2 C8 . 1.206(2) ?
N1 C12 . 1.300(2) ?
N1 C10 . 1.393(2) ?
N2 C12 . 1.356(2) ?
N2 N3 . 1.366(2) ?
N2 H1N1 . 0.85(2) ?
N3 C13 . 1.286(2) ?
C1 C9 . 1.356(2) ?
C1 C2 . 1.434(2) ?
C1 H1A . 0.9300 ?
C2 C7 . 1.394(2) ?
C2 C3 . 1.399(2) ?
C3 C4 . 1.379(2) ?
C3 H3A . 0.9300 ?
C4 C5 . 1.394(2) ?
C5 C6 . 1.380(3) ?
C5 H5A . 0.9300 ?
C6 C7 . 1.389(2) ?
C6 H6A . 0.9300 ?
C8 C9 . 1.469(2) ?
C9 C10 . 1.467(2) ?
C10 C11 . 1.362(2) ?
C11 H11 . 0.92(2) ?
C13 C14 . 1.464(2) ?
C13 H13A . 0.9300 ?
C14 C15 . 1.399(2) ?
C14 C19 . 1.400(2) ?
C15 C16 . 1.381(2) ?
C15 H15A . 0.9300 ?
C16 C17 . 1.394(3) ?
C16 H16A . 0.9300 ?
C17 C18 . 1.385(3) ?
C17 H17A . 0.9300 ?
C18 C19 . 1.388(2) ?
C18 H18A . 0.9300 ?
C20 H20A . 0.9600 ?
C20 H20B . 0.9600 ?
C20 H20C . 0.9600 ?
C21 H21A . 0.9600 ?
C21 H21B . 0.9600 ?
C21 H21C . 0.9600 ?

loop_
_geom_hbond_atom_site_label_D
_geom_hbond_atom_site_label_H
_geom_hbond_atom_site_label_A
_geom_hbond_site_symmetry_A
_geom_hbond_distance_DH
_geom_hbond_distance_HA
_geom_hbond_distance_DA
_geom_hbond_angle_DHA
_geom_hbond_publ_flag
N2 H1N1 S2 . 0.85(2) 2.81(2) 3.5932(17) 153(2) yes
N2 H1N1 O3 . 0.85(2) 1.97(2) 2.808(2) 169(3) yes
C11 H11 O2 . 0.92(2) 2.34(3) 2.869(2) 116.3(19) yes
C13 H13A O3 . 0.93 2.55 3.318(2) 140 yes
C17 H17A O3 2_455 0.93 2.60 3.285(2) 131 yes
C20 H20C O2 4_575 0.96 2.47 3.431(2) 176 yes

loop_
_geom_torsion_atom_site_label_1
_geom_torsion_atom_site_label_2
_geom_torsion_atom_site_label_3
_geom_torsion_atom_site_label_4
_geom_torsion_site_symmetry_1
_geom_torsion_site_symmetry_2
_geom_torsion_site_symmetry_3
_geom_torsion_site_symmetry_4
_geom_torsion
_geom_torsion_publ_flag
C12 N2 N3 C13 . . . . 172.62(17) ?
C9 C1 C2 C7 . . . . 1.4(3) ?
C9 C1 C2 C3 . . . . -177.32(18) ?
C7 C2 C3 C4 . . . . -0.2(3) ?
C1 C2 C3 C4 . . . . 178.50(17) ?
C2 C3 C4 C5 . . . . 0.3(3) ?
C2 C3 C4 Br1 . . . . 179.80(14) ?
C3 C4 C5 C6 . . . . 0.0(3) ?
Br1 C4 C5 C6 . . . . -179.46(14) ?
C4 C5 C6 C7 . . . . -0.4(3) ?
C8 O1 C7 C6 . . . . 176.78(16) ?
C8 O1 C7 C2 . . . . -3.3(3) ?
C5 C6 C7 O1 . . . . -179.58(16) ?
C5 C6 C7 C2 . . . . 0.5(3) ?
C3 C2 C7 O1 . . . . 179.92(16) ?
C1 C2 C7 O1 . . . . 1.1(3) ?
C3 C2 C7 C6 . . . . -0.2(3) ?
C1 C2 C7 C6 . . . . -178.99(17) ?
C7 O1 C8 O2 . . . . -178.27(16) ?
C7 O1 C8 C9 . . . . 2.8(2) ?
C2 C1 C9 C10 . . . . 179.09(16) ?
C2 C1 C9 C8 . . . . -1.8(3) ?
O2 C8 C9 C1 . . . . -179.01(18) ?
O1 C8 C9 C1 . . . . -0.3(2) ?
O2 C8 C9 C10 . . . . 0.1(3) ?
O1 C8 C9 C10 . . . . 178.85(15) ?
C12 N1 C10 C11 . . . . -0.6(2) ?
C12 N1 C10 C9 . . . . 179.78(16) ?
C1 C9 C10 C11 . . . . -175.39(19) ?
C8 C9 C10 C11 . . . . 5.5(3) ?
C1 C9 C10 N1 . . . . 4.1(3) ?
C8 C9 C10 N1 . . . . -174.95(16) ?
N1 C10 C11 S1 . . . . 0.4(2) ?
C9 C10 C11 S1 . . . . 179.94(15) ?
C12 S1 C11 C10 . . . . -0.06(15) ?
C10 N1 C12 N2 . . . . -179.95(17) ?
C10 N1 C12 S1 . . . . 0.6(2) ?
N3 N2 C12 N1 . . . . -175.07(16) ?
N3 N2 C12 S1 . . . . 4.4(2) ?
C11 S1 C12 N1 . . . . -0.32(15) ?
C11 S1 C12 N2 . . . . -179.80(16) ?
N2 N3 C13 C14 . . . . 178.34(15) ?
N3 C13 C14 C15 . . . . -16.2(3) ?
N3 C13 C14 C19 . . . . 164.06(17) ?
C19 C14 C15 C16 . . . . -1.4(3) ?
C13 C14 C15 C16 . . . . 178.83(17) ?
C14 C15 C16 C17 . . . . 1.4(3) ?
C15 C16 C17 C18 . . . . -0.3(3) ?
C16 C17 C18 C19 . . . . -0.8(3) ?
C17 C18 C19 C14 . . . . 0.8(3) ?
C17 C18 C19 Cl1 . . . . -178.63(14) ?
C15 C14 C19 C18 . . . . 0.3(3) ?
C13 C14 C19 C18 . . . . -179.91(17) ?
C15 C14 C19 Cl1 . . . . 179.71(13) ?
C13 C14 C19 Cl1 . . . . -0.5(2) ?

loop_
_cod_related_entry_id
_cod_related_entry_database
_cod_related_entry_code
1 ChemSpider 30656616
